data_1520104
loop_
_publ_author_name
'Hua, Carol'
'Turner, Peter'
'D'Alessandro, Deanna M'

_publ_section_title
;
 Facile redox state manipulation in Cu(i) frameworks by utilisation of the
 redox-active tris(4-(pyridin-4-yl)phenyl)amine ligand.
;
_journal_issue 34
_journal_name_full 'Dalton transactions (Cambridge, England : 2003)'
_journal_page_first 15297
_journal_page_last 15303
_journal_paper_doi 10.1039/c5dt01233c
_journal_volume 44
_journal_year 2015
_chemical_absolute_configuration ad
_chemical_formula_sum 'C33 H24 Cu N5 O3'
_chemical_formula_weight 602.11
_chemical_name_systematic CuNPy3NO3
_space_group_crystal_system orthorhombic
_space_group_IT_number 17
_space_group_name_Hall 'P 2c 2'
_space_group_name_H-M_alt 'P 2 2 21'
_symmetry_cell_setting orthorhombic
_symmetry_Int_Tables_number 17
_symmetry_space_group_name_Hall 'P 2c 2'
_symmetry_space_group_name_H-M 'P 2 2 21'
_atom_sites_solution_hydrogens geom
_audit_creation_method SHELXL-2014/7
_audit_update_record
;
2015-03-24 deposited with the CCDC.
2015-05-19 downloaded from the CCDC.
;
_cell_angle_alpha 90
_cell_angle_beta 90
_cell_angle_gamma 90
_cell_formula_units_Z 4
_cell_length_a 9.0770(16)
_cell_length_b 13.831(2)
_cell_length_c 32.773(6)
_cell_measurement_reflns_used 9985
_cell_measurement_temperature 100.0(2)
_cell_measurement_theta_max 25.57
_cell_measurement_theta_min 2.33
_cell_volume 4114.5(12)
_computing_cell_refinement 'SAINT (Bruker-AXS,2012)'
_computing_data_collection 'APEX (Bruker-AXS,2012)'
_computing_data_reduction 'SAINT and XPREP (Bruker-AXS,2012)'
_computing_molecular_graphics
;
  ORTEP3 for Windows (Farrugia, L., 1997)
  ORTEPIII  (Burnett, N.M., Johnson,C.K., 1996). 
  WinGX (Farrugia, 1999)
  shelXle (Hbschle,C.B., et al., 2011) 
;
_computing_structure_refinement 'SHELXL-2014/7 (Sheldrick, 2014)'
_computing_structure_solution 'ShelxT (sheldrick, 2013)'
_diffrn_ambient_temperature 100.0(2)
_diffrn_crystal_treatment
;
attached with Exxon Paratone N to a nylon loop and quenched 
in a cold nitrogen gas stream from an Oxford Cryosystems Cryostream. 
;
_diffrn_measured_fraction_theta_full 1.000
_diffrn_measured_fraction_theta_max 0.998
_diffrn_measurement_device_type APEXII-FR591
_diffrn_measurement_method \w+\f
_diffrn_radiation_monochromator mirror
_diffrn_radiation_source 'rotating anode'
_diffrn_radiation_type MoK\a
_diffrn_radiation_wavelength 0.71073
_diffrn_reflns_av_R_equivalents 0.0754
_diffrn_reflns_av_unetI/netI 0.0564
_diffrn_reflns_laue_measured_fraction_full 1.000
_diffrn_reflns_laue_measured_fraction_max 0.998
_diffrn_reflns_limit_h_max 12
_diffrn_reflns_limit_h_min -12
_diffrn_reflns_limit_k_max 18
_diffrn_reflns_limit_k_min -18
_diffrn_reflns_limit_l_max 43
_diffrn_reflns_limit_l_min -43
_diffrn_reflns_number 69365
_diffrn_reflns_point_group_measured_fraction_full 1.000
_diffrn_reflns_point_group_measured_fraction_max 0.997
_diffrn_reflns_theta_full 25.242
_diffrn_reflns_theta_max 28.363
_diffrn_reflns_theta_min 1.472
_exptl_absorpt_coefficient_mu 0.561
_exptl_absorpt_correction_T_max 0.862
_exptl_absorpt_correction_T_min 0.767
_exptl_absorpt_correction_type multi-scan
_exptl_absorpt_process_details
;
 SADABS (Sheldrick, 1996)
;
_exptl_crystal_colour yellow
_exptl_crystal_density_diffrn 0.972
_exptl_crystal_description blade
_exptl_crystal_F_000 1240
_exptl_crystal_size_max 0.149
_exptl_crystal_size_mid 0.098
_exptl_crystal_size_min 0.051
_refine_diff_density_max 0.751
_refine_diff_density_min -0.569
_refine_diff_density_rms 0.056
_refine_ls_abs_structure_details
;
 Refined as an inversion twin.
;
_refine_ls_abs_structure_Flack 0.063(17)
_refine_ls_extinction_method none
_refine_ls_goodness_of_fit_ref 1.104
_refine_ls_hydrogen_treatment constr
_refine_ls_matrix_type full
_refine_ls_number_parameters 364
_refine_ls_number_reflns 10282
_refine_ls_number_restraints 0
_refine_ls_restrained_S_all 1.104
_refine_ls_R_factor_all 0.0727
_refine_ls_R_factor_gt 0.0540
_refine_ls_shift/su_max 0.000
_refine_ls_shift/su_mean 0.000
_refine_ls_structure_factor_coef Fsqd
_refine_ls_weighting_details 'w=1/[\s^2^(Fo^2^)+(0.06P)^2^+1.50P] where P=(Fo^2^+2Fc^2^)/3'
_refine_ls_weighting_scheme calc
_refine_ls_wR_factor_gt 0.1316
_refine_ls_wR_factor_ref 0.1383
_reflns_Friedel_coverage 0.790
_reflns_friedel_fraction_full 1.000
_reflns_friedel_fraction_max 0.997
_reflns_number_gt 8019
_reflns_number_total 10282
_reflns_threshold_expression 'I > 2\s(I)'
_cod_data_source_file c5dt01233c2.cif
_cod_data_source_block CuNPy3NO3_sx_op_sq
_cod_depositor_comments 'Adding full bibliography for 1520101--1520104.cif.'
_cod_original_cell_volume 4114.4(12)
_cod_database_code 1520104
_shelx_shelxl_version_number 2014/7
_shelx_space_group_comment
;
The symmetry employed for this shelxl refinement is uniquely defined
by the following loop, which should always be used as a source of
symmetry information in preference to the above space-group names.
They are only intended as comments.
;

loop_
_space_group_symop_operation_xyz
'x, y, z'
'-x, -y, z+1/2'
'-x, y, -z+1/2'
'x, -y, -z'

loop_
_atom_site_label
_atom_site_type_symbol
_atom_site_fract_x
_atom_site_fract_y
_atom_site_fract_z
_atom_site_U_iso_or_equiv
_atom_site_adp_type
_atom_site_occupancy
_atom_site_site_symmetry_order
_atom_site_calc_flag
_atom_site_refinement_flags_posn
_atom_site_refinement_flags_adp
_atom_site_refinement_flags_occupancy
_atom_site_disorder_assembly
_atom_site_disorder_group
Cu1 Cu 0.56007(7) 0.21888(5) 0.03269(2) 0.0520(2) Uani 1 1 d . . . . .
N1 N 0.6077(4) 0.2198(3) 0.09060(9) 0.0361(8) Uani 1 1 d . . . . .
N2 N 0.5406(4) 0.6867(2) 0.49713(10) 0.0384(8) Uani 1 1 d . . . . .
N3 N 1.3000(4) -0.1594(3) 0.49103(10) 0.0348(8) Uani 1 1 d . . . . .
N4 N 0.8318(4) 0.2330(2) 0.34279(9) 0.0317(7) Uani 1 1 d . . . . .
C1 C 0.7004(5) 0.2862(4) 0.10557(12) 0.0394(10) Uani 1 1 d . . . . .
H1 H 0.7410 0.3323 0.0873 0.047 Uiso 1 1 calc R U . . .
C2 C 0.7397(4) 0.2913(3) 0.14587(12) 0.0350(9) Uani 1 1 d . . . . .
H2 H 0.8049 0.3406 0.1548 0.042 Uiso 1 1 calc R U . . .
C3 C 0.6849(4) 0.2245(3) 0.17382(10) 0.0322(8) Uani 1 1 d . . . . .
C4 C 0.5863(4) 0.1555(3) 0.15830(12) 0.0337(9) Uani 1 1 d . . . . .
H4 H 0.5428 0.1092 0.1760 0.040 Uiso 1 1 calc R U . . .
C5 C 0.5532(5) 0.1555(3) 0.11722(11) 0.0350(9) Uani 1 1 d . . . . .
H5 H 0.4881 0.1072 0.1072 0.042 Uiso 1 1 calc R U . . .
C6 C 0.7258(4) 0.2270(3) 0.21728(10) 0.0287(8) Uani 1 1 d . . . . .
C7 C 0.7824(5) 0.3082(3) 0.23528(12) 0.0364(9) Uani 1 1 d . . . . .
H7 H 0.7970 0.3646 0.2193 0.044 Uiso 1 1 calc R U . . .
C8 C 0.8191(5) 0.3100(3) 0.27649(12) 0.0349(9) Uani 1 1 d . . . . .
H8 H 0.8577 0.3674 0.2883 0.042 Uiso 1 1 calc R U . . .
C9 C 0.7996(4) 0.2284(3) 0.30020(10) 0.0289(8) Uani 1 1 d . . . . .
C10 C 0.7454(4) 0.1444(3) 0.28270(11) 0.0295(8) Uani 1 1 d . . . . .
H10 H 0.7327 0.0880 0.2988 0.035 Uiso 1 1 calc R U . . .
C11 C 0.7099(4) 0.1429(3) 0.24176(11) 0.0299(8) Uani 1 1 d . . . . .
H11 H 0.6744 0.0849 0.2298 0.036 Uiso 1 1 calc R U . . .
C12 C 0.6878(5) 0.6743(3) 0.49186(13) 0.0401(10) Uani 1 1 d . . . . .
H12 H 0.7540 0.7136 0.5070 0.048 Uiso 1 1 calc R U . . .
C13 C 0.7444(4) 0.6059(3) 0.46507(13) 0.0356(9) Uani 1 1 d . . . . .
H13 H 0.8478 0.6001 0.4615 0.043 Uiso 1 1 calc R U . . .
C14 C 0.6488(4) 0.5460(3) 0.44354(12) 0.0295(8) Uani 1 1 d . . . . .
C15 C 0.4972(5) 0.5574(3) 0.45018(15) 0.0419(11) Uani 1 1 d . . . . .
H15 H 0.4276 0.5169 0.4369 0.050 Uiso 1 1 calc R U . . .
C16 C 0.4518(5) 0.6296(3) 0.47668(13) 0.0412(10) Uani 1 1 d . . . . .
H16 H 0.3488 0.6384 0.4803 0.049 Uiso 1 1 calc R U . . .
C17 C 0.7016(4) 0.4691(3) 0.41522(12) 0.0302(8) Uani 1 1 d . . . . .
C18 C 0.8378(5) 0.4260(3) 0.42096(13) 0.0367(9) Uani 1 1 d . . . . .
H18 H 0.9021 0.4501 0.4415 0.044 Uiso 1 1 calc R U . . .
C19 C 0.8815(4) 0.3481(3) 0.39718(12) 0.0343(9) Uani 1 1 d . . . . .
H19 H 0.9728 0.3168 0.4022 0.041 Uiso 1 1 calc R U . . .
C20 C 0.7894(4) 0.3164(3) 0.36565(11) 0.0274(8) Uani 1 1 d . . . . .
C21 C 0.6572(4) 0.3642(3) 0.35781(12) 0.0315(8) Uani 1 1 d . . . . .
H21 H 0.5965 0.3446 0.3357 0.038 Uiso 1 1 calc R U . . .
C22 C 0.6156(4) 0.4394(3) 0.38218(12) 0.0323(9) Uani 1 1 d . . . . .
H22 H 0.5260 0.4723 0.3766 0.039 Uiso 1 1 calc R U . . .
C23 C 1.3557(5) -0.1154(4) 0.45861(15) 0.0485(12) Uani 1 1 d . . . . .
H23 H 1.4590 -0.1204 0.4543 0.058 Uiso 1 1 calc R U . . .
C24 C 1.2760(5) -0.0632(3) 0.43080(15) 0.0446(11) Uani 1 1 d . . . . .
H24 H 1.3240 -0.0332 0.4084 0.054 Uiso 1 1 calc R U . . .
C25 C 1.1259(4) -0.0545(3) 0.43546(11) 0.0257(8) Uani 1 1 d . . . . .
C26 C 1.0643(5) -0.1051(3) 0.46764(12) 0.0378(9) Uani 1 1 d . . . . .
H26 H 0.9605 -0.1050 0.4713 0.045 Uiso 1 1 calc R U . . .
C27 C 1.1521(5) -0.1552(3) 0.49411(13) 0.0419(10) Uani 1 1 d . . . . .
H27 H 1.1062 -0.1890 0.5159 0.050 Uiso 1 1 calc R U . . .
C28 C 1.0399(4) 0.0103(3) 0.40900(11) 0.0247(7) Uani 1 1 d . . . . .
C29 C 1.0768(4) 0.0286(3) 0.36813(11) 0.0273(8) Uani 1 1 d . . . . .
H29 H 1.1525 -0.0084 0.3556 0.033 Uiso 1 1 calc R U . . .
C30 C 1.0059(4) 0.0987(3) 0.34580(11) 0.0280(8) Uani 1 1 d . . . . .
H30 H 1.0335 0.1097 0.3182 0.034 Uiso 1 1 calc R U . . .
C31 C 0.8946(4) 0.1533(3) 0.36318(11) 0.0305(8) Uani 1 1 d . . . . .
C32 C 0.8476(4) 0.1307(3) 0.40333(11) 0.0329(9) Uani 1 1 d . . . . .
H32 H 0.7657 0.1635 0.4150 0.039 Uiso 1 1 calc R U . . .
C33 C 0.9208(4) 0.0616(3) 0.42513(11) 0.0338(9) Uani 1 1 d . . . . .
H33 H 0.8896 0.0479 0.4522 0.041 Uiso 1 1 calc R U . . .
O1N O 0.4252(6) 0.0680(3) 0.03644(14) 0.0409(13) Uiso 0.5 1 d G . P A -1
O2N O 0.2984(7) 0.0937(3) -0.01581(15) 0.0470(16) Uiso 0.5 1 d G . P A -1
O3N O 0.3181(7) -0.0496(3) 0.00722(17) 0.0550(18) Uiso 0.5 1 d G . P A -1
N1N N 0.3399(3) 0.0377(3) 0.01043(11) 0.0462(19) Uiso 0.5 1 d G . P A -1
O4N O 0.9060(11) 0.5621(4) -0.0011(3) 0.109(4) Uiso 0.5 1 d G . P B -2
O5N O 0.8917(9) 0.4269(5) -0.02960(19) 0.076(2) Uiso 0.5 1 d G . P B -2
O6N O 0.8408(10) 0.4398(6) 0.03355(19) 0.096(3) Uiso 0.5 1 d G . P B -2
N2N N 0.8712(4) 0.4766(4) 0.00051(17) 0.0469(19) Uiso 0.5 1 d G . P B -2

loop_
_atom_site_aniso_label
_atom_site_aniso_U_11
_atom_site_aniso_U_22
_atom_site_aniso_U_33
_atom_site_aniso_U_23
_atom_site_aniso_U_13
_atom_site_aniso_U_12
Cu1 0.0627(4) 0.0703(4) 0.0230(2) 0.0068(3) 0.0012(3) 0.0367(3)
N1 0.0288(17) 0.053(2) 0.0268(15) 0.0021(16) -0.0019(13) 0.0182(17)
N2 0.048(2) 0.0391(19) 0.0281(15) 0.0015(14) 0.0098(16) 0.0129(17)
N3 0.037(2) 0.0382(19) 0.0289(16) -0.0012(14) -0.0035(14) 0.0125(16)
N4 0.0408(19) 0.0322(17) 0.0223(14) -0.0012(13) -0.0070(13) 0.0101(15)
C1 0.033(2) 0.051(3) 0.034(2) 0.012(2) 0.0112(17) 0.010(2)
C2 0.030(2) 0.041(2) 0.0342(19) 0.0097(18) 0.0053(16) 0.0072(18)
C3 0.0229(19) 0.050(2) 0.0231(16) 0.0036(18) 0.0017(14) 0.0097(18)
C4 0.028(2) 0.043(2) 0.0304(18) 0.0034(17) 0.0001(16) 0.0043(18)
C5 0.033(2) 0.044(2) 0.0284(18) -0.0039(17) -0.0004(18) 0.0131(19)
C6 0.0215(17) 0.041(2) 0.0234(16) 0.0025(16) 0.0019(14) 0.0073(17)
C7 0.049(3) 0.029(2) 0.0306(19) 0.0064(16) 0.0006(18) 0.0074(18)
C8 0.042(2) 0.033(2) 0.0301(19) -0.0025(16) -0.0023(18) 0.0048(18)
C9 0.033(2) 0.0314(19) 0.0228(16) -0.0006(16) 0.0025(15) 0.0048(17)
C10 0.033(2) 0.034(2) 0.0214(16) 0.0001(15) 0.0018(15) 0.0095(17)
C11 0.033(2) 0.032(2) 0.0247(17) -0.0009(15) -0.0033(16) 0.0058(17)
C12 0.052(3) 0.034(2) 0.034(2) -0.0093(17) -0.001(2) 0.006(2)
C13 0.027(2) 0.041(2) 0.039(2) -0.0086(19) 0.0023(18) 0.0058(16)
C14 0.030(2) 0.029(2) 0.0293(19) -0.0046(15) 0.0081(16) 0.0005(16)
C15 0.028(2) 0.042(2) 0.055(3) -0.014(2) 0.009(2) 0.0040(19)
C16 0.029(2) 0.046(2) 0.048(2) -0.003(2) 0.013(2) 0.0104(19)
C17 0.0241(19) 0.036(2) 0.0307(19) -0.0059(16) 0.0051(16) -0.0007(16)
C18 0.025(2) 0.052(3) 0.033(2) -0.0146(19) -0.0042(17) 0.0048(19)
C19 0.0251(19) 0.047(2) 0.0307(19) -0.0072(18) 0.0004(16) 0.0125(18)
C20 0.0255(19) 0.0301(19) 0.0265(17) -0.0043(15) 0.0031(15) 0.0081(15)
C21 0.0254(19) 0.037(2) 0.0326(19) -0.0009(17) -0.0093(16) 0.0013(17)
C22 0.026(2) 0.032(2) 0.039(2) -0.0023(17) -0.0037(17) 0.0048(16)
C23 0.027(2) 0.053(3) 0.065(3) 0.021(2) -0.002(2) 0.008(2)
C24 0.032(2) 0.047(3) 0.054(3) 0.022(2) 0.007(2) 0.003(2)
C25 0.0278(19) 0.0255(18) 0.0237(17) -0.0021(14) -0.0013(15) 0.0032(15)
C26 0.031(2) 0.050(2) 0.0323(18) 0.0062(19) 0.008(2) 0.0045(18)
C27 0.043(2) 0.052(3) 0.030(2) 0.0063(19) 0.0043(19) 0.017(2)
C28 0.0152(17) 0.0292(18) 0.0297(17) 0.0001(14) -0.0005(14) 0.0014(14)
C29 0.0241(18) 0.0285(18) 0.0292(17) -0.0012(15) 0.0054(16) -0.0005(15)
C30 0.0290(19) 0.0282(19) 0.0269(18) 0.0000(15) 0.0070(15) 0.0003(15)
C31 0.030(2) 0.036(2) 0.0253(17) -0.0015(16) 0.0001(15) 0.0032(17)
C32 0.027(2) 0.048(2) 0.0232(17) -0.0006(17) 0.0000(15) 0.0140(18)
C33 0.028(2) 0.049(2) 0.0249(17) 0.0038(16) 0.0089(16) 0.0055(18)

loop_
_atom_type_symbol
_atom_type_description
_atom_type_scat_dispersion_real
_atom_type_scat_dispersion_imag
_atom_type_scat_source
C C 0.0033 0.0016 'International Tables Vol C Tables 4.2.6.8 and 6.1.1.4'
H H 0.0000 0.0000 'International Tables Vol C Tables 4.2.6.8 and 6.1.1.4'
N N 0.0061 0.0033 'International Tables Vol C Tables 4.2.6.8 and 6.1.1.4'
O O 0.0106 0.0060 'International Tables Vol C Tables 4.2.6.8 and 6.1.1.4'
Cu Cu 0.3201 1.2651 'International Tables Vol C Tables 4.2.6.8 and 6.1.1.4'

loop_
_geom_angle_atom_site_label_1
_geom_angle_atom_site_label_2
_geom_angle_atom_site_label_3
_geom_angle
_geom_angle_site_symmetry_1
_geom_angle_site_symmetry_3
N1 Cu1 N2 132.37(14) . 2_664
N1 Cu1 N3 121.15(13) . 2_754
N2 Cu1 N3 99.21(14) 2_664 2_754
N1 Cu1 O1N 93.92(16) . .
N2 Cu1 O1N 111.47(15) 2_664 .
N3 Cu1 O1N 90.06(17) 2_754 .
C1 N1 C5 116.6(3) . .
C1 N1 Cu1 120.1(3) . .
C5 N1 Cu1 123.3(3) . .
C16 N2 C12 117.6(3) . .
C16 N2 Cu1 114.5(3) . 2_665
C12 N2 Cu1 127.9(3) . 2_665
C23 N3 C27 114.9(4) . .
C23 N3 Cu1 119.0(3) . 2_755
C27 N3 Cu1 126.0(3) . 2_755
C31 N4 C9 120.8(3) . .
C31 N4 C20 119.4(3) . .
C9 N4 C20 119.6(3) . .
N1 C1 C2 123.5(4) . .
N1 C1 H1 118.2 . .
C2 C1 H1 118.2 . .
C1 C2 C3 120.5(4) . .
C1 C2 H2 119.8 . .
C3 C2 H2 119.8 . .
C2 C3 C4 116.1(3) . .
C2 C3 C6 122.0(4) . .
C4 C3 C6 121.9(4) . .
C5 C4 C3 119.5(4) . .
C5 C4 H4 120.2 . .
C3 C4 H4 120.2 . .
N1 C5 C4 123.7(4) . .
N1 C5 H5 118.1 . .
C4 C5 H5 118.1 . .
C7 C6 C11 117.8(3) . .
C7 C6 C3 122.1(4) . .
C11 C6 C3 120.1(4) . .
C6 C7 C8 121.6(4) . .
C6 C7 H7 119.2 . .
C8 C7 H7 119.2 . .
C9 C8 C7 120.0(4) . .
C9 C8 H8 120.0 . .
C7 C8 H8 120.0 . .
C8 C9 C10 119.8(3) . .
C8 C9 N4 119.2(3) . .
C10 C9 N4 120.9(3) . .
C11 C10 C9 119.9(4) . .
C11 C10 H10 120.1 . .
C9 C10 H10 120.1 . .
C10 C11 C6 120.9(4) . .
C10 C11 H11 119.6 . .
C6 C11 H11 119.6 . .
N2 C12 C13 122.0(4) . .
N2 C12 H12 119.0 . .
C13 C12 H12 119.0 . .
C12 C13 C14 119.7(4) . .
C12 C13 H13 120.2 . .
C14 C13 H13 120.2 . .
C13 C14 C15 117.8(4) . .
C13 C14 C17 122.7(4) . .
C15 C14 C17 119.5(4) . .
C16 C15 C14 118.1(4) . .
C16 C15 H15 121.0 . .
C14 C15 H15 121.0 . .
N2 C16 C15 124.8(4) . .
N2 C16 H16 117.6 . .
C15 C16 H16 117.6 . .
C18 C17 C22 118.5(3) . .
C18 C17 C14 120.6(4) . .
C22 C17 C14 120.8(4) . .
C17 C18 C19 120.9(4) . .
C17 C18 H18 119.6 . .
C19 C18 H18 119.6 . .
C18 C19 C20 119.2(4) . .
C18 C19 H19 120.4 . .
C20 C19 H19 120.4 . .
C21 C20 C19 120.1(3) . .
C21 C20 N4 121.2(3) . .
C19 C20 N4 118.7(3) . .
C22 C21 C20 119.5(4) . .
C22 C21 H21 120.3 . .
C20 C21 H21 120.3 . .
C21 C22 C17 121.5(4) . .
C21 C22 H22 119.2 . .
C17 C22 H22 119.2 . .
N3 C23 C24 125.0(4) . .
N3 C23 H23 117.5 . .
C24 C23 H23 117.5 . .
C23 C24 C25 119.7(4) . .
C23 C24 H24 120.1 . .
C25 C24 H24 120.1 . .
C24 C25 C26 116.2(4) . .
C24 C25 C28 120.9(4) . .
C26 C25 C28 122.8(3) . .
C27 C26 C25 120.3(4) . .
C27 C26 H26 119.8 . .
C25 C26 H26 119.8 . .
N3 C27 C26 123.7(4) . .
N3 C27 H27 118.1 . .
C26 C27 H27 118.1 . .
C33 C28 C29 117.0(3) . .
C33 C28 C25 119.8(3) . .
C29 C28 C25 123.0(3) . .
C30 C29 C28 121.6(3) . .
C30 C29 H29 119.2 . .
C28 C29 H29 119.2 . .
C29 C30 C31 120.5(3) . .
C29 C30 H30 119.7 . .
C31 C30 H30 119.7 . .
C30 C31 N4 121.8(3) . .
C30 C31 C32 118.8(3) . .
N4 C31 C32 119.4(3) . .
C33 C32 C31 119.5(4) . .
C33 C32 H32 120.2 . .
C31 C32 H32 120.2 . .
C32 C33 C28 122.3(3) . .
C32 C33 H33 118.9 . .
C28 C33 H33 118.9 . .
N1N O1N Cu1 125.3(2) . .
O2N N1N O1N 118.1 . .
O2N N1N O3N 121.0 . .
O1N N1N O3N 119.8 . .
O5N N2N O4N 118.1 . .
O5N N2N O6N 121.0 . .
O4N N2N O6N 119.8 . .

loop_
_geom_bond_atom_site_label_1
_geom_bond_atom_site_label_2
_geom_bond_distance
_geom_bond_site_symmetry_2
Cu1 N1 1.946(3) .
Cu1 N2 1.975(3) 2_664
Cu1 N3 2.039(3) 2_754
Cu1 O1N 2.423(5) .
N1 C1 1.339(6) .
N1 C5 1.340(5) .
N2 C16 1.312(6) .
N2 C12 1.358(6) .
N2 Cu1 1.975(3) 2_665
N3 C23 1.325(6) .
N3 C27 1.348(6) .
N3 Cu1 2.038(3) 2_755
N4 C31 1.409(5) .
N4 C9 1.427(4) .
N4 C20 1.428(5) .
C1 C2 1.370(6) .
C1 H1 0.9500 .
C2 C3 1.393(6) .
C2 H2 0.9500 .
C3 C4 1.403(6) .
C3 C6 1.472(5) .
C4 C5 1.380(5) .
C4 H4 0.9500 .
C5 H5 0.9500 .
C6 C7 1.368(6) .
C6 C11 1.420(5) .
C7 C8 1.391(5) .
C7 H7 0.9500 .
C8 C9 1.381(6) .
C8 H8 0.9500 .
C9 C10 1.386(6) .
C10 C11 1.380(5) .
C10 H10 0.9500 .
C11 H11 0.9500 .
C12 C13 1.388(6) .
C12 H12 0.9500 .
C13 C14 1.392(6) .
C13 H13 0.9500 .
C14 C15 1.403(6) .
C14 C17 1.491(5) .
C15 C16 1.386(6) .
C15 H15 0.9500 .
C16 H16 0.9500 .
C17 C18 1.385(6) .
C17 C22 1.397(6) .
C18 C19 1.387(6) .
C18 H18 0.9500 .
C19 C20 1.400(5) .
C19 H19 0.9500 .
C20 C21 1.395(5) .
C21 C22 1.364(5) .
C21 H21 0.9500 .
C22 H22 0.9500 .
C23 C24 1.370(6) .
C23 H23 0.9500 .
C24 C25 1.376(6) .
C24 H24 0.9500 .
C25 C26 1.384(5) .
C25 C28 1.472(5) .
C26 C27 1.366(6) .
C26 H26 0.9500 .
C27 H27 0.9500 .
C28 C33 1.397(5) .
C28 C29 1.404(5) .
C29 C30 1.375(5) .
C29 H29 0.9500 .
C30 C31 1.384(5) .
C30 H30 0.9500 .
C31 C32 1.418(5) .
C32 C33 1.367(5) .
C32 H32 0.9500 .
C33 H33 0.9500 .
O1N N1N 1.2250 .
O2N N1N 1.2169 .
O3N N1N 1.2283 .
O4N N2N 1.2251 .
O5N N2N 1.2169 .
O6N N2N 1.2283 .

loop_
_geom_torsion_atom_site_label_1
_geom_torsion_atom_site_label_2
_geom_torsion_atom_site_label_3
_geom_torsion_atom_site_label_4
_geom_torsion
_geom_torsion_site_symmetry_1
C5 N1 C1 C2 -0.4(6) .
Cu1 N1 C1 C2 -179.7(3) .
N1 C1 C2 C3 0.9(6) .
C1 C2 C3 C4 -1.6(6) .
C1 C2 C3 C6 179.4(4) .
C2 C3 C4 C5 1.9(6) .
C6 C3 C4 C5 -179.1(4) .
C1 N1 C5 C4 0.7(6) .
Cu1 N1 C5 C4 180.0(3) .
C3 C4 C5 N1 -1.5(6) .
C2 C3 C6 C7 19.7(6) .
C4 C3 C6 C7 -159.3(4) .
C2 C3 C6 C11 -159.0(4) .
C4 C3 C6 C11 22.0(6) .
C11 C6 C7 C8 -2.0(6) .
C3 C6 C7 C8 179.3(4) .
C6 C7 C8 C9 0.4(6) .
C7 C8 C9 C10 1.0(6) .
C7 C8 C9 N4 -177.3(4) .
C31 N4 C9 C8 -143.6(4) .
C20 N4 C9 C8 41.3(5) .
C31 N4 C9 C10 38.2(5) .
C20 N4 C9 C10 -136.9(4) .
C8 C9 C10 C11 -0.6(6) .
N4 C9 C10 C11 177.6(4) .
C9 C10 C11 C6 -1.1(6) .
C7 C6 C11 C10 2.3(6) .
C3 C6 C11 C10 -178.9(3) .
C16 N2 C12 C13 1.8(6) .
Cu1 N2 C12 C13 -178.6(3) 2_665
N2 C12 C13 C14 -1.7(7) .
C12 C13 C14 C15 -0.3(6) .
C12 C13 C14 C17 -178.1(4) .
C13 C14 C15 C16 2.1(7) .
C17 C14 C15 C16 180.0(4) .
C12 N2 C16 C15 0.2(6) .
Cu1 N2 C16 C15 -179.5(4) 2_665
C14 C15 C16 N2 -2.1(7) .
C13 C14 C17 C18 27.2(6) .
C15 C14 C17 C18 -150.6(4) .
C13 C14 C17 C22 -152.3(4) .
C15 C14 C17 C22 29.9(6) .
C22 C17 C18 C19 -6.7(6) .
C14 C17 C18 C19 173.7(4) .
C17 C18 C19 C20 3.3(6) .
C18 C19 C20 C21 1.5(6) .
C18 C19 C20 N4 -176.7(4) .
C31 N4 C20 C21 -137.8(4) .
C9 N4 C20 C21 37.4(5) .
C31 N4 C20 C19 40.3(5) .
C9 N4 C20 C19 -144.5(4) .
C19 C20 C21 C22 -2.8(6) .
N4 C20 C21 C22 175.3(4) .
C20 C21 C22 C17 -0.7(6) .
C18 C17 C22 C21 5.5(6) .
C14 C17 C22 C21 -175.0(4) .
C27 N3 C23 C24 4.1(7) .
Cu1 N3 C23 C24 -172.3(4) 2_755
N3 C23 C24 C25 -0.5(8) .
C23 C24 C25 C26 -3.5(7) .
C23 C24 C25 C28 172.7(4) .
C24 C25 C26 C27 3.8(6) .
C28 C25 C26 C27 -172.3(4) .
C23 N3 C27 C26 -3.7(7) .
Cu1 N3 C27 C26 172.4(3) 2_755
C25 C26 C27 N3 -0.2(7) .
C24 C25 C28 C33 -143.3(4) .
C26 C25 C28 C33 32.6(6) .
C24 C25 C28 C29 32.5(6) .
C26 C25 C28 C29 -151.6(4) .
C33 C28 C29 C30 4.5(5) .
C25 C28 C29 C30 -171.5(4) .
C28 C29 C30 C31 -0.3(6) .
C29 C30 C31 N4 172.5(4) .
C29 C30 C31 C32 -4.7(6) .
C9 N4 C31 C30 41.4(6) .
C20 N4 C31 C30 -143.4(4) .
C9 N4 C31 C32 -141.4(4) .
C20 N4 C31 C32 33.8(5) .
C30 C31 C32 C33 5.5(6) .
N4 C31 C32 C33 -171.8(4) .
C31 C32 C33 C28 -1.2(6) .
C29 C28 C33 C32 -3.7(6) .
C25 C28 C33 C32 172.4(4) .
Cu1 O1N N1N O2N -13.8(5) .
Cu1 O1N N1N O3N 154.1(5) .
